data_9017657
loop_
_publ_author_name
'Malcherek, T.'
'Bindi, L.'
'Dini, M.'
'Ghiara, M. R.'
'Molina Donoso, A.'
'Nestola, F.'
'Rossi, M.'
'Schluter, J.'

_publ_section_title
;
 Tondiite, Cu3Mg(OH)6Cl2, the Mg-analogue of herbertsmithite
 Note: Sample IIa
;
_journal_name_full 'Mineralogical Magazine'
_journal_page_first 583
_journal_page_last 590
_journal_volume 78
_journal_year 2014
_chemical_compound_source 'Santo Domingo mine, Arica Province, Chile'
_chemical_formula_sum 'Cl2 Cu3.296 H6 Mg0.704 O6'
_chemical_name_mineral Tondiite
_space_group_IT_number 166
_space_group_name_Hall '-R 3 2"'
_space_group_name_H-M_alt 'R -3 m :H'
_symmetry_space_group_name_H-M 'R -3 m :H'
_cell_angle_alpha 90
_cell_angle_beta 90
_cell_angle_gamma 120
_cell_length_a 6.8345
_cell_length_b 6.8345
_cell_length_c 14.0022
_cell_formula_units_Z 3
_cell_volume 566.422
_database_code_amcsd 0020438
_exptl_crystal_density_diffrn 3.514
_cod_data_source_file inputs/fixed/downloads/18/18564.cif
_cod_data_source_block 18564
_cod_original_sg_symbol_H-M 'R -3 m'
_cod_original_formula_sum 'Cu3.296 Mg.704 Cl2 O6 H6'
_cod_database_code 9017657

loop_
_space_group_symop_operation_xyz
x,y,z
2/3+x,1/3+y,1/3+z
1/3+x,2/3+y,2/3+z
x,x-y,z
2/3+x,1/3+x-y,1/3+z
1/3+x,2/3+x-y,2/3+z
y,x,-z
2/3+y,1/3+x,1/3-z
1/3+y,2/3+x,2/3-z
-x+y,y,z
2/3-x+y,1/3+y,1/3+z
1/3-x+y,2/3+y,2/3+z
-x,-x+y,-z
2/3-x,1/3-x+y,1/3-z
1/3-x,2/3-x+y,2/3-z
-y,-x,z
2/3-y,1/3-x,1/3+z
1/3-y,2/3-x,2/3+z
x-y,-y,-z
2/3+x-y,1/3-y,1/3-z
1/3+x-y,2/3-y,2/3-z
y,-x+y,-z
2/3+y,1/3-x+y,1/3-z
1/3+y,2/3-x+y,2/3-z
-x+y,-x,z
2/3-x+y,1/3-x,1/3+z
1/3-x+y,2/3-x,2/3+z
-x,-y,-z
2/3-x,1/3-y,1/3-z
1/3-x,2/3-y,2/3-z
-y,x-y,z
2/3-y,1/3+x-y,1/3+z
1/3-y,2/3+x-y,2/3+z
x-y,x,-z
2/3+x-y,1/3+x,1/3-z
1/3+x-y,2/3+x,2/3-z

loop_
_atom_site_aniso_label
_atom_site_aniso_U_11
_atom_site_aniso_U_22
_atom_site_aniso_U_33
_atom_site_aniso_U_12
_atom_site_aniso_U_13
_atom_site_aniso_U_23
Cu1 0.00970 0.00900 0.01180 0.00450 0.00093 0.00186
Cu2 0.01020 0.01020 0.00600 0.00510 0.00000 0.00000
Mg2 0.01020 0.01020 0.00600 0.00510 0.00000 0.00000
Cl 0.01540 0.01540 0.01110 0.00770 0.00000 0.00000
O 0.01080 0.01080 0.01620 0.00560 0.00190 -0.00190

loop_
_atom_site_label
_atom_site_fract_x
_atom_site_fract_y
_atom_site_fract_z
_atom_site_occupancy
_atom_site_U_iso_or_equiv
Cu1 0.50000 0.00000 0.00000 1.00000 0.01020
Cu2 0.00000 0.00000 0.50000 0.29600 0.00880
Mg2 0.00000 0.00000 0.50000 0.70400 0.00880
Cl 0.00000 0.00000 0.19432 1.00000 0.01390
O 0.20646 -0.20646 0.06214 1.00000 0.01250
H 0.13600 -0.13600 0.08200 1.00000 0.03100

loop_
_cod_related_entry_id
_cod_related_entry_database
_cod_related_entry_code
1 AMCSD 0020438
